data_2228517
loop_
_publ_author_name
'Zhang, Fang'
'Liang, Wen-De'
'Li, Gong-Xing'
'Jiang, Wang'
'Xiao, Zhu-Ping'

_publ_section_title
;
 Ethyl 2-(3-amino-4-hydroxyphenyl)acetate
;
_journal_coeditor_code PV2339
_journal_issue 12
_journal_name_full 'Acta Crystallographica Section E'
_journal_page_first o3069
_journal_paper_doi 10.1107/S1600536810044399
_journal_volume 66
_journal_year 2010
_chemical_formula_iupac 'C10 H13 N O3'
_chemical_formula_moiety 'C10 H13 N O3'
_chemical_formula_sum 'C10 H13 N O3'
_chemical_formula_weight 195.21
_chemical_name_systematic
;
Ethyl 2-(3-amino-4-hydroxyphenyl)acetate
;
_space_group_IT_number 2
_symmetry_cell_setting triclinic
_symmetry_space_group_name_Hall '-P 1'
_symmetry_space_group_name_H-M 'P -1'
_atom_sites_solution_hydrogens geom
_atom_sites_solution_primary direct
_atom_sites_solution_secondary difmap
_audit_creation_method SHELXL-97
_cell_angle_alpha 98.23(3)
_cell_angle_beta 104.96(3)
_cell_angle_gamma 90.41(3)
_cell_formula_units_Z 4
_cell_length_a 8.5940(17)
_cell_length_b 10.142(2)
_cell_length_c 12.043(2)
_cell_measurement_reflns_used 2097
_cell_measurement_temperature 293(2)
_cell_measurement_theta_max 24.92
_cell_measurement_theta_min 2.35
_cell_volume 1002.6(4)
_computing_cell_refinement 'SAINT (Bruker, 2007)'
_computing_data_collection 'SMART (Bruker, 2007)'
_computing_data_reduction 'SAINT (Bruker, 2007)'
_computing_molecular_graphics 'SHELXTL (Sheldrick, 2008)'
_computing_publication_material 'SHELXL97 (Sheldrick, 2008)'
_computing_structure_refinement 'SHELXL97 (Sheldrick, 2008)'
_computing_structure_solution 'SHELXS97 (Sheldrick, 2008)'
_diffrn_ambient_temperature 293(2)
_diffrn_measured_fraction_theta_full 1.000
_diffrn_measured_fraction_theta_max 1.000
_diffrn_measurement_device_type 'Bruker SMART APEX CCD'
_diffrn_measurement_method '\f and \w'
_diffrn_radiation_monochromator graphite
_diffrn_radiation_source 'fine-focus sealed tube'
_diffrn_radiation_type MoK\a
_diffrn_radiation_wavelength 0.71073
_diffrn_reflns_av_R_equivalents 0.0302
_diffrn_reflns_av_sigmaI/netI 0.0580
_diffrn_reflns_limit_h_max 9
_diffrn_reflns_limit_h_min -10
_diffrn_reflns_limit_k_max 12
_diffrn_reflns_limit_k_min -12
_diffrn_reflns_limit_l_max 14
_diffrn_reflns_limit_l_min 0
_diffrn_reflns_number 3857
_diffrn_reflns_theta_full 25.17
_diffrn_reflns_theta_max 25.17
_diffrn_reflns_theta_min 1.77
_diffrn_standards_decay_% 0
_diffrn_standards_interval_count 0
_diffrn_standards_interval_time 0
_diffrn_standards_number 0
_exptl_absorpt_coefficient_mu 0.096
_exptl_absorpt_correction_T_max 0.9905
_exptl_absorpt_correction_T_min 0.9718
_exptl_absorpt_correction_type multi-scan
_exptl_absorpt_process_details '(SADABS; Sheldrick, 1996)'
_exptl_crystal_colour colorless
_exptl_crystal_density_diffrn 1.293
_exptl_crystal_density_method 'not measured'
_exptl_crystal_description block
_exptl_crystal_F_000 416
_exptl_crystal_size_max 0.30
_exptl_crystal_size_mid 0.10
_exptl_crystal_size_min 0.10
_refine_diff_density_max 0.322
_refine_diff_density_min -0.315
_refine_ls_extinction_method none
_refine_ls_goodness_of_fit_ref 1.087
_refine_ls_hydrogen_treatment constr
_refine_ls_matrix_type full
_refine_ls_number_parameters 247
_refine_ls_number_reflns 3598
_refine_ls_number_restraints 0
_refine_ls_restrained_S_all 1.087
_refine_ls_R_factor_all 0.1258
_refine_ls_R_factor_gt 0.0786
_refine_ls_shift/su_max 0.000
_refine_ls_shift/su_mean 0.000
_refine_ls_structure_factor_coef Fsqd
_refine_ls_weighting_details 'calc w=1/[\s^2^(Fo^2^)+(0.0847P)^2^+0.7608P] where P=(Fo^2^+2Fc^2^)/3'
_refine_ls_weighting_scheme calc
_refine_ls_wR_factor_gt 0.1833
_refine_ls_wR_factor_ref 0.2132
_reflns_number_gt 2121
_reflns_number_total 3598
_reflns_threshold_expression I>2\s(I)
_cod_data_source_file pv2339.cif
_cod_data_source_block I
_cod_original_cell_volume 1002.6(3)
_cod_database_code 2228517
_cod_database_fobs_code 2228517

loop_
_symmetry_equiv_pos_as_xyz
'x, y, z'
'-x, -y, -z'

loop_
_atom_site_type_symbol
_atom_site_label
_atom_site_fract_x
_atom_site_fract_y
_atom_site_fract_z
_atom_site_U_iso_or_equiv
_atom_site_adp_type
_atom_site_calc_flag
_atom_site_refinement_flags
_atom_site_occupancy
_atom_site_disorder_assembly
_atom_site_disorder_group
O O1 1.0536(4) 0.8579(3) 0.9060(3) 0.0860(11) Uani d . 1 . .
O O2 1.2035(3) 0.7342(3) 0.8128(3) 0.0690(9) Uani d . 1 . .
O O3 0.9659(3) 0.2198(3) 0.4667(3) 0.0611(8) Uani d . 1 . .
H H3A 1.0353 0.1671 0.4878 0.092 Uiso calc R 1 . .
N N1 0.7667(5) 0.3994(3) 0.4283(3) 0.063 Uani d . 1 . .
H H1A 0.6993 0.4586 0.4059 0.075 Uiso calc R 1 . .
H H1B 0.7774 0.3314 0.3797 0.075 Uiso calc R 1 . .
C C1 1.1307(7) 1.0449(5) 0.8320(6) 0.102(2) Uani d . 1 . .
H H1C 1.2096 1.1172 0.8466 0.153 Uiso calc R 1 . .
H H1D 1.0260 1.0801 0.8263 0.153 Uiso calc R 1 . .
H H1E 1.1306 0.9893 0.7604 0.153 Uiso calc R 1 . .
C C2 1.1679(6) 0.9708(5) 0.9218(5) 0.0779(15) Uani d . 1 . .
H H2A 1.1697 1.0281 0.9939 0.093 Uiso calc R 1 . .
H H2B 1.2750 0.9377 0.9283 0.093 Uiso calc R 1 . .
C C3 1.0796(5) 0.7484(4) 0.8404(4) 0.0513(10) Uani d . 1 . .
C C4 0.9484(5) 0.6448(4) 0.8233(4) 0.0655(13) Uani d . 1 . .
H H4A 0.8454 0.6861 0.8036 0.079 Uiso calc R 1 . .
H H4B 0.9581 0.6112 0.8962 0.079 Uiso calc R 1 . .
C C5 0.9492(5) 0.5276(4) 0.7290(4) 0.0500(10) Uani d . 1 . .
C C6 1.0634(5) 0.4308(4) 0.7533(4) 0.0514(10) Uani d . 1 . .
H H6A 1.1342 0.4357 0.8267 0.062 Uiso calc R 1 . .
C C7 1.0690(5) 0.3282(4) 0.6664(4) 0.0531(10) Uani d . 1 . .
H H7A 1.1455 0.2644 0.6825 0.064 Uiso calc R 1 . .
C C8 0.9663(4) 0.3164(3) 0.5569(3) 0.0430(9) Uani d . 1 . .
C C9 0.8494(4) 0.4121(3) 0.5322(3) 0.0424(9) Uani d . 1 . .
C C10 0.8459(5) 0.5164(4) 0.6213(4) 0.0498(10) Uani d . 1 . .
H H10A 0.7697 0.5806 0.6061 0.060 Uiso calc R 1 . .
O O4 0.3631(3) 0.5329(2) 0.1330(2) 0.0541(7) Uani d . 1 . .
O O5 0.5351(4) 0.6553(3) 0.2847(3) 0.0739(10) Uani d . 1 . .
O O6 0.4558(4) 1.2663(3) 0.4366(3) 0.0727(10) Uani d . 1 . .
H H6B 0.5107 1.3115 0.4082 0.087 Uiso calc R 1 . .
N N2 0.2886(4) 1.1022(4) 0.5184(3) 0.0628(10) Uani d . 1 . .
H H2C 0.2324 1.0498 0.5447 0.075 Uiso calc R 1 . .
H H2D 0.3165 1.1816 0.5548 0.075 Uiso calc R 1 . .
C C11 0.4060(6) 0.3167(4) 0.0431(4) 0.0734(14) Uani d . 1 . .
H H11A 0.4722 0.2412 0.0527 0.110 Uiso calc R 1 . .
H H11B 0.4119 0.3505 -0.0263 0.110 Uiso calc R 1 . .
H H11C 0.2963 0.2901 0.0369 0.110 Uiso calc R 1 . .
C C12 0.4636(5) 0.4217(4) 0.1442(4) 0.0642(12) Uani d . 1 . .
H H12A 0.4625 0.3866 0.2148 0.077 Uiso calc R 1 . .
H H12B 0.5737 0.4501 0.1496 0.077 Uiso calc R 1 . .
C C13 0.4116(5) 0.6431(4) 0.2094(3) 0.0465(9) Uani d . 1 . .
C C14 0.2909(5) 0.7474(4) 0.1919(4) 0.0570(11) Uani d . 1 . .
H H14A 0.1973 0.7178 0.2141 0.068 Uiso calc R 1 . .
H H14B 0.2568 0.7527 0.1094 0.068 Uiso calc R 1 . .
C C15 0.3408(4) 0.8849(3) 0.2550(3) 0.0454(9) Uani d . 1 . .
C C16 0.4443(5) 0.9678(4) 0.2213(4) 0.0559(11) Uani d . 1 . .
H H16A 0.4852 0.9373 0.1584 0.067 Uiso calc R 1 . .
C C17 0.4866(5) 1.0952(4) 0.2809(3) 0.0508(10) Uani d . 1 . .
H H17A 0.5512 1.1512 0.2548 0.061 Uiso calc R 1 . .
C C18 0.4349(4) 1.1409(3) 0.3781(3) 0.0374(8) Uani d . 1 . .
C C19 0.3347(4) 1.0583(3) 0.4161(3) 0.0403(8) Uani d . 1 . .
C C20 0.2923(4) 0.9312(3) 0.3547(3) 0.0443(9) Uani d . 1 . .
H H20A 0.2290 0.8746 0.3812 0.053 Uiso calc R 1 . .

loop_
_atom_site_aniso_label
_atom_site_aniso_U_11
_atom_site_aniso_U_22
_atom_site_aniso_U_33
_atom_site_aniso_U_12
_atom_site_aniso_U_13
_atom_site_aniso_U_23
O1 0.090(2) 0.0554(19) 0.127(3) -0.0022(17) 0.072(2) -0.0197(19)
O2 0.0548(18) 0.0541(18) 0.104(2) 0.0050(14) 0.0410(17) -0.0067(16)
O3 0.0565(17) 0.0441(16) 0.092(2) 0.0117(13) 0.0403(15) 0.0021(15)
N1 0.082 0.039 0.083 -0.002 0.049 0.011
C1 0.092(4) 0.067(3) 0.132(5) -0.005(3) -0.001(4) 0.023(4)
C2 0.080(3) 0.054(3) 0.099(4) -0.001(3) 0.036(3) -0.014(3)
C3 0.051(2) 0.045(2) 0.063(3) 0.0007(18) 0.030(2) -0.0049(19)
C4 0.057(3) 0.056(3) 0.093(3) 0.000(2) 0.048(2) -0.011(2)
C5 0.050(2) 0.042(2) 0.072(3) 0.0019(18) 0.044(2) 0.0027(19)
C6 0.042(2) 0.056(3) 0.060(2) 0.0005(18) 0.0209(18) 0.008(2)
C7 0.042(2) 0.051(2) 0.077(3) 0.0067(17) 0.032(2) 0.015(2)
C8 0.045(2) 0.0288(18) 0.064(3) -0.0039(15) 0.0325(19) 0.0027(17)
C9 0.043(2) 0.039(2) 0.054(2) -0.0008(16) 0.0248(17) 0.0128(17)
C10 0.052(2) 0.035(2) 0.077(3) 0.0142(17) 0.042(2) 0.0121(19)
O4 0.0550(16) 0.0347(14) 0.0755(19) 0.0100(12) 0.0259(14) 0.0012(13)
O5 0.0589(19) 0.0487(17) 0.099(2) 0.0180(14) 0.0063(18) -0.0132(16)
O6 0.103(2) 0.0329(15) 0.098(2) -0.0021(15) 0.063(2) -0.0031(15)
N2 0.072(2) 0.054(2) 0.080(3) 0.0021(17) 0.052(2) 0.0063(18)
C11 0.086(3) 0.048(3) 0.103(4) 0.012(2) 0.064(3) -0.007(2)
C12 0.061(3) 0.049(2) 0.090(3) 0.020(2) 0.031(2) 0.012(2)
C13 0.049(2) 0.036(2) 0.058(2) -0.0049(17) 0.0269(19) -0.0070(17)
C14 0.046(2) 0.044(2) 0.077(3) -0.0004(18) 0.016(2) -0.006(2)
C15 0.042(2) 0.0305(19) 0.068(3) 0.0096(15) 0.0244(18) 0.0029(17)
C16 0.054(2) 0.052(2) 0.077(3) 0.0091(19) 0.042(2) 0.010(2)
C17 0.059(2) 0.040(2) 0.065(3) 0.0037(18) 0.034(2) 0.0120(19)
C18 0.0343(18) 0.0245(17) 0.053(2) 0.0034(13) 0.0115(15) 0.0042(15)
C19 0.0350(18) 0.038(2) 0.055(2) 0.0165(15) 0.0225(16) 0.0106(17)
C20 0.044(2) 0.0311(19) 0.060(2) -0.0016(15) 0.0172(18) 0.0090(17)

loop_
_atom_type_symbol
_atom_type_description
_atom_type_scat_dispersion_real
_atom_type_scat_dispersion_imag
_atom_type_scat_source
C C 0.0033 0.0016 'International Tables Vol C Tables 4.2.6.8 and 6.1.1.4'
H H 0.0000 0.0000 'International Tables Vol C Tables 4.2.6.8 and 6.1.1.4'
N N 0.0061 0.0033 'International Tables Vol C Tables 4.2.6.8 and 6.1.1.4'
O O 0.0106 0.0060 'International Tables Vol C Tables 4.2.6.8 and 6.1.1.4'

loop_
_geom_angle_atom_site_label_1
_geom_angle_atom_site_label_2
_geom_angle_atom_site_label_3
_geom_angle_site_symmetry_1
_geom_angle_site_symmetry_3
_geom_angle
_geom_angle_publ_flag
C3 O1 C2 . . 116.0(3) ?
C8 O3 H3A . . 109.5 ?
C9 N1 H1A . . 120.0 ?
C9 N1 H1B . . 120.0 ?
H1A N1 H1B . . 120.0 ?
C2 C1 H1C . . 109.5 ?
C2 C1 H1D . . 109.5 ?
H1C C1 H1D . . 109.5 ?
C2 C1 H1E . . 109.5 ?
H1C C1 H1E . . 109.5 ?
H1D C1 H1E . . 109.5 ?
C1 C2 O1 . . 113.0(5) ?
C1 C2 H2A . . 109.0 ?
O1 C2 H2A . . 109.0 ?
C1 C2 H2B . . 109.0 ?
O1 C2 H2B . . 109.0 ?
H2A C2 H2B . . 107.8 ?
O2 C3 O1 . . 121.8(4) ?
O2 C3 C4 . . 126.7(4) ?
O1 C3 C4 . . 110.9(3) ?
C3 C4 C5 . . 114.2(3) ?
C3 C4 H4A . . 108.7 ?
C5 C4 H4A . . 108.7 ?
C3 C4 H4B . . 108.7 ?
C5 C4 H4B . . 108.7 ?
H4A C4 H4B . . 107.6 ?
C10 C5 C6 . . 119.1(4) ?
C10 C5 C4 . . 122.0(4) ?
C6 C5 C4 . . 118.8(4) ?
C7 C6 C5 . . 118.8(4) ?
C7 C6 H6A . . 120.6 ?
C5 C6 H6A . . 120.6 ?
C8 C7 C6 . . 122.6(4) ?
C8 C7 H7A . . 118.7 ?
C6 C7 H7A . . 118.7 ?
O3 C8 C7 . . 126.1(4) ?
O3 C8 C9 . . 114.9(4) ?
C7 C8 C9 . . 119.0(3) ?
N1 C9 C10 . . 126.8(4) ?
N1 C9 C8 . . 115.3(4) ?
C10 C9 C8 . . 117.7(4) ?
C5 C10 C9 . . 122.7(4) ?
C5 C10 H10A . . 118.6 ?
C9 C10 H10A . . 118.6 ?
C13 O4 C12 . . 117.4(3) ?
C18 O6 H6B . . 109.5 ?
C19 N2 H2C . . 120.0 ?
C19 N2 H2D . . 120.0 ?
H2C N2 H2D . . 120.0 ?
C12 C11 H11A . . 109.5 ?
C12 C11 H11B . . 109.5 ?
H11A C11 H11B . . 109.5 ?
C12 C11 H11C . . 109.5 ?
H11A C11 H11C . . 109.5 ?
H11B C11 H11C . . 109.5 ?
O4 C12 C11 . . 110.2(4) ?
O4 C12 H12A . . 109.6 ?
C11 C12 H12A . . 109.6 ?
O4 C12 H12B . . 109.6 ?
C11 C12 H12B . . 109.6 ?
H12A C12 H12B . . 108.1 ?
O5 C13 O4 . . 124.2(4) ?
O5 C13 C14 . . 124.3(3) ?
O4 C13 C14 . . 111.5(3) ?
C13 C14 C15 . . 117.7(3) ?
C13 C14 H14A . . 107.9 ?
C15 C14 H14A . . 107.9 ?
C13 C14 H14B . . 107.9 ?
C15 C14 H14B . . 107.9 ?
H14A C14 H14B . . 107.2 ?
C20 C15 C16 . . 117.7(3) ?
C20 C15 C14 . . 120.4(3) ?
C16 C15 C14 . . 121.8(4) ?
C17 C16 C15 . . 120.3(4) ?
C17 C16 H16A . . 119.8 ?
C15 C16 H16A . . 119.8 ?
C18 C17 C16 . . 121.2(4) ?
C18 C17 H17A . . 119.4 ?
C16 C17 H17A . . 119.4 ?
O6 C18 C17 . . 126.4(3) ?
O6 C18 C19 . . 113.6(3) ?
C17 C18 C19 . . 119.6(3) ?
C20 C19 C18 . . 118.4(3) ?
C20 C19 N2 . . 121.9(3) ?
C18 C19 N2 . . 119.6(3) ?
C19 C20 C15 . . 122.6(3) ?
C19 C20 H20A . . 118.7 ?
C15 C20 H20A . . 118.7 ?

loop_
_geom_bond_atom_site_label_1
_geom_bond_atom_site_label_2
_geom_bond_site_symmetry_2
_geom_bond_distance
_geom_bond_publ_flag
O1 C3 . 1.324(5) ?
O1 C2 . 1.462(6) ?
O2 C3 . 1.199(4) ?
O3 C8 . 1.353(4) ?
O3 H3A . 0.8200 ?
N1 C9 . 1.257(5) ?
N1 H1A . 0.8600 ?
N1 H1B . 0.8600 ?
C1 C2 . 1.376(7) ?
C1 H1C . 0.9600 ?
C1 H1D . 0.9600 ?
C1 H1E . 0.9600 ?
C2 H2A . 0.9700 ?
C2 H2B . 0.9700 ?
C3 C4 . 1.489(5) ?
C4 C5 . 1.523(5) ?
C4 H4A . 0.9700 ?
C4 H4B . 0.9700 ?
C5 C10 . 1.359(6) ?
C5 C6 . 1.400(6) ?
C6 C7 . 1.377(5) ?
C6 H6A . 0.9300 ?
C7 C8 . 1.372(6) ?
C7 H7A . 0.9300 ?
C8 C9 . 1.408(5) ?
C9 C10 . 1.401(5) ?
C10 H10A . 0.9300 ?
O4 C13 . 1.331(4) ?
O4 C12 . 1.426(5) ?
O5 C13 . 1.198(5) ?
O6 C18 . 1.350(4) ?
O6 H6B . 0.8200 ?
N2 C19 . 1.405(5) ?
N2 H2C . 0.8600 ?
N2 H2D . 0.8600 ?
C11 C12 . 1.474(6) ?
C11 H11A . 0.9600 ?
C11 H11B . 0.9600 ?
C11 H11C . 0.9600 ?
C12 H12A . 0.9700 ?
C12 H12B . 0.9700 ?
C13 C14 . 1.485(6) ?
C14 C15 . 1.491(5) ?
C14 H14A . 0.9700 ?
C14 H14B . 0.9700 ?
C15 C20 . 1.391(5) ?
C15 C16 . 1.391(5) ?
C16 C17 . 1.382(5) ?
C16 H16A . 0.9300 ?
C17 C18 . 1.379(5) ?
C17 H17A . 0.9300 ?
C18 C19 . 1.398(5) ?
C19 C20 . 1.386(5) ?
C20 H20A . 0.9300 ?

loop_
_geom_hbond_atom_site_label_D
_geom_hbond_atom_site_label_H
_geom_hbond_atom_site_label_A
_geom_hbond_site_symmetry_A
_geom_hbond_distance_DH
_geom_hbond_distance_HA
_geom_hbond_distance_DA
_geom_hbond_angle_DHA
N1 H1B O2 2_766 0.86 2.37 3.097(5) 143.1
N2 H2D O5 2_676 0.86 2.42 3.222(5) 154.6
O3 H3A N2 1_645 0.82 2.23 2.978(5) 151.5
O6 H6B N1 1_565 0.82 2.31 3.015(5) 144.6
C10 H10A O6 2_676 0.93 2.49 3.414(5) 174.0
N1 H1B O3 . 0.86 2.12 2.517(5) 107.6
N2 H2D O6 . 0.86 2.33 2.641(4) 101.8

loop_
_geom_torsion_atom_site_label_1
_geom_torsion_atom_site_label_2
_geom_torsion_atom_site_label_3
_geom_torsion_atom_site_label_4
_geom_torsion_site_symmetry_1
_geom_torsion_site_symmetry_2
_geom_torsion_site_symmetry_3
_geom_torsion_site_symmetry_4
_geom_torsion
_geom_torsion_publ_flag
C3 O1 C2 C1 . . . . 83.7(6) ?
C2 O1 C3 O2 . . . . 12.7(7) ?
C2 O1 C3 C4 . . . . -175.5(4) ?
O2 C3 C4 C5 . . . . -21.0(7) ?
O1 C3 C4 C5 . . . . 167.7(4) ?
C3 C4 C5 C10 . . . . -101.7(5) ?
C3 C4 C5 C6 . . . . 76.3(5) ?
C10 C5 C6 C7 . . . . 1.0(5) ?
C4 C5 C6 C7 . . . . -177.0(3) ?
C5 C6 C7 C8 . . . . -0.5(6) ?
C6 C7 C8 O3 . . . . 179.0(3) ?
C6 C7 C8 C9 . . . . -0.5(5) ?
O3 C8 C9 N1 . . . . -3.8(4) ?
C7 C8 C9 N1 . . . . 175.7(3) ?
O3 C8 C9 C10 . . . . -178.7(3) ?
C7 C8 C9 C10 . . . . 0.8(5) ?
C6 C5 C10 C9 . . . . -0.6(5) ?
C4 C5 C10 C9 . . . . 177.3(3) ?
N1 C9 C10 C5 . . . . -174.5(4) ?
C8 C9 C10 C5 . . . . -0.3(5) ?
C13 O4 C12 C11 . . . . -171.1(3) ?
C12 O4 C13 O5 . . . . 1.6(6) ?
C12 O4 C13 C14 . . . . -176.5(3) ?
O5 C13 C14 C15 . . . . 13.4(6) ?
O4 C13 C14 C15 . . . . -168.5(3) ?
C13 C14 C15 C20 . . . . -102.0(5) ?
C13 C14 C15 C16 . . . . 74.0(5) ?
C20 C15 C16 C17 . . . . -4.7(6) ?
C14 C15 C16 C17 . . . . 179.2(4) ?
C15 C16 C17 C18 . . . . 3.5(6) ?
C16 C17 C18 O6 . . . . -173.4(4) ?
C16 C17 C18 C19 . . . . -1.5(6) ?
O6 C18 C19 C20 . . . . 173.8(3) ?
C17 C18 C19 C20 . . . . 0.9(5) ?
O6 C18 C19 N2 . . . . -10.3(5) ?
C17 C18 C19 N2 . . . . 176.8(3) ?
C18 C19 C20 C15 . . . . -2.4(5) ?
N2 C19 C20 C15 . . . . -178.2(4) ?
C16 C15 C20 C19 . . . . 4.2(6) ?
C14 C15 C20 C19 . . . . -179.6(3) ?
